data_1568683
loop_
_publ_author_name
'Jena, Rashmi'
'Benner, Florian'
'Delano, 4th, Francis'
'Holmes, Daniel'
'McCracken, John'
'Demir, Selvan'
'Odom, Aaron L.'

_publ_section_title
;
 A rare isocyanide derived from an unprecedented neutral yttrium(ii)
 bis(amide) complex.
;
_journal_issue 16
_journal_name_full 'Chemical science'
_journal_page_first 4257
_journal_page_last 4264
_journal_paper_doi 10.1039/d3sc00171g
_journal_volume 14
_journal_year 2023
_chemical_formula_sum 'C73 H100 N3 Y'
_chemical_formula_weight 1108.46
_space_group_crystal_system monoclinic
_space_group_IT_number 14
_space_group_name_Hall '-P 2yn'
_space_group_name_H-M_alt 'P 1 21/n 1'
_atom_sites_solution_hydrogens mixed
_audit_creation_method SHELXL-2013
_audit_update_record
;
2022-09-15 deposited with the CCDC.	2023-03-21 downloaded from the CCDC.
;
_cell_angle_alpha 90
_cell_angle_beta 106.3655(13)
_cell_angle_gamma 90
_cell_formula_units_Z 4
_cell_length_a 13.82162(15)
_cell_length_b 28.6809(3)
_cell_length_c 17.1150(2)
_cell_measurement_temperature 100(2)
_cell_volume 6509.78(13)
_computing_structure_refinement 'SHELXL-2013 (Sheldrick, 2013)'
_diffrn_ambient_temperature 100(2)
_diffrn_measured_fraction_theta_full 0.996
_diffrn_measured_fraction_theta_max 0.935
_diffrn_radiation_type CuK\a
_diffrn_radiation_wavelength 1.54184
_diffrn_reflns_av_R_equivalents 0.0433
_diffrn_reflns_av_unetI/netI 0.0388
_diffrn_reflns_Laue_measured_fraction_full 0.996
_diffrn_reflns_Laue_measured_fraction_max 0.935
_diffrn_reflns_limit_h_max 17
_diffrn_reflns_limit_h_min -16
_diffrn_reflns_limit_k_max 36
_diffrn_reflns_limit_k_min -33
_diffrn_reflns_limit_l_max 11
_diffrn_reflns_limit_l_min -21
_diffrn_reflns_number 50292
_diffrn_reflns_point_group_measured_fraction_full 0.996
_diffrn_reflns_point_group_measured_fraction_max 0.935
_diffrn_reflns_theta_full 67.684
_diffrn_reflns_theta_max 77.267
_diffrn_reflns_theta_min 3.101
_exptl_absorpt_coefficient_mu 1.564
_exptl_crystal_density_diffrn 1.131
_exptl_crystal_F_000 2392
_refine_diff_density_max 0.614
_refine_diff_density_min -0.551
_refine_diff_density_rms 0.055
_refine_ls_extinction_method none
_refine_ls_goodness_of_fit_ref 1.035
_refine_ls_hydrogen_treatment mixed
_refine_ls_matrix_type full
_refine_ls_number_parameters 726
_refine_ls_number_reflns 12920
_refine_ls_number_restraints 0
_refine_ls_restrained_S_all 1.035
_refine_ls_R_factor_all 0.0508
_refine_ls_R_factor_gt 0.0411
_refine_ls_shift/su_max 0.002
_refine_ls_shift/su_mean 0.000
_refine_ls_structure_factor_coef Fsqd
_refine_ls_weighting_details 'w=1/[\s^2^(Fo^2^)+(0.0357P)^2^+5.9830P] where P=(Fo^2^+2Fc^2^)/3'
_refine_ls_weighting_scheme calc
_refine_ls_wR_factor_gt 0.0910
_refine_ls_wR_factor_ref 0.0951
_reflns_Friedel_coverage 0.000
_reflns_number_gt 11192
_reflns_number_total 12920
_reflns_threshold_expression 'I > 2\s(I)'
_cod_data_source_file d3sc00171g2.cif
_cod_data_source_block rj4_74_fast
_cod_depositor_comments 'Adding full bibliography for 1568682--1568684.cif.'
_cod_original_cell_volume 6509.79(15)
_cod_original_sg_symbol_H-M 'P 21/n'
_cod_database_code 1568683
_shelx_space_group_comment
;
The symmetry employed for this shelxl refinement is uniquely defined
by the following loop, which should always be used as a source of
symmetry information in preference to the above space-group names.
They are only intended as comments.
;
_shelxl_version_number 2013-3

loop_
_space_group_symop_operation_xyz
'x, y, z'
'-x+1/2, y+1/2, -z+1/2'
'-x, -y, -z'
'x-1/2, -y-1/2, z-1/2'

loop_
_atom_site_label
_atom_site_type_symbol
_atom_site_fract_x
_atom_site_fract_y
_atom_site_fract_z
_atom_site_U_iso_or_equiv
_atom_site_adp_type
_atom_site_occupancy
_atom_site_site_symmetry_order
_atom_site_calc_flag
_atom_site_refinement_flags_posn
_atom_site_refinement_flags_adp
_atom_site_refinement_flags_occupancy
_atom_site_disorder_assembly
_atom_site_disorder_group
Y001 Y 0.78320(2) 0.40208(2) 0.85684(2) 0.01843(6) Uani 1 1 d . . . . .
N26 N 0.83691(12) 0.47954(6) 0.88457(9) 0.0138(3) Uani 1 1 d . . . . .
N003 N 0.83171(13) 0.37950(6) 0.74963(11) 0.0203(4) Uani 1 1 d . . . . .
N004 N 0.63372(13) 0.37318(7) 0.85557(11) 0.0200(4) Uani 1 1 d . . . . .
C005 C 0.86050(15) 0.31342(8) 0.91469(12) 0.0208(4) Uani 1 1 d . . . . .
C006 C 0.63971(17) 0.49191(8) 0.68698(13) 0.0261(5) Uani 1 1 d . . . . .
H006 H 0.6623 0.4875 0.6400 0.031 Uiso 1 1 calc R U . . .
C007 C 0.83929(16) 0.33274(8) 0.98332(12) 0.0231(4) Uani 1 1 d . . . . .
H007 H 0.7884 0.3186 1.0028 0.028 Uiso 1 1 calc R U . . .
C008 C 0.95629(15) 0.32147(7) 0.80793(12) 0.0198(4) Uani 1 1 d . . . . .
C009 C 0.43886(17) 0.27570(9) 0.72983(13) 0.0285(5) Uani 1 1 d . . . . .
H009 H 0.4275 0.3101 0.7234 0.034 Uiso 1 1 calc R U . . .
C00A C 0.93604(15) 0.33480(7) 0.88602(12) 0.0199(4) Uani 1 1 d . . . . .
C00B C 0.54665(19) 0.41514(8) 0.65375(14) 0.0293(5) Uani 1 1 d . . . . .
H00B H 0.5559 0.3862 0.6875 0.035 Uiso 1 1 calc R U . . .
C00C C 0.58539(16) 0.45614(8) 0.71059(13) 0.0224(4) Uani 1 1 d . . . . .
C00D C 0.72911(18) 0.45149(9) 0.37902(13) 0.0285(5) Uani 1 1 d . . . . .
H00D H 0.7443 0.4851 0.3929 0.034 Uiso 1 1 calc R U . . .
C00E C 0.92773(15) 0.34105(7) 0.66546(12) 0.0194(4) Uani 1 1 d . . . . .
C00F C 0.49221(15) 0.42611(7) 0.80782(12) 0.0187(4) Uani 1 1 d . . . . .
C00G C 0.76057(16) 0.37526(8) 0.45668(13) 0.0239(4) Uani 1 1 d . . . . .
H00G H 0.7137 0.3611 0.4114 0.029 Uiso 1 1 calc R U . . .
C00H C 0.46282(15) 0.34869(8) 0.85352(12) 0.0207(4) Uani 1 1 d . . . . .
C00I C 0.54418(16) 0.32586(8) 1.02712(13) 0.0227(4) Uani 1 1 d . . . . .
H00I H 0.5502 0.3573 1.0039 0.027 Uiso 1 1 calc R U . . .
C00J C 0.96469(16) 0.39219(8) 0.99534(12) 0.0220(4) Uani 1 1 d . . . . .
H00J H 0.9989 0.4190 1.0219 0.026 Uiso 1 1 calc R U . . .
C00K C 0.49360(16) 0.26615(8) 0.81914(13) 0.0226(4) Uani 1 1 d . . . . .
C00L C 0.38935(16) 0.43557(8) 0.79447(13) 0.0233(4) Uani 1 1 d . . . . .
H00L H 0.3641 0.4653 0.7743 0.028 Uiso 1 1 calc R U . . .
C00M C 0.63001(18) 0.32067(9) 1.10494(13) 0.0287(5) Uani 1 1 d . . . . .
H00A H 0.6319 0.3480 1.1396 0.043 Uiso 1 1 calc R U . . .
H00C H 0.6941 0.3181 1.0913 0.043 Uiso 1 1 calc R U . . .
H00E H 0.6194 0.2926 1.1340 0.043 Uiso 1 1 calc R U . . .
C00N C 0.86335(17) 0.39073(9) 1.09856(13) 0.0281(5) Uani 1 1 d . . . . .
H00N H 0.8235 0.3663 1.1175 0.034 Uiso 1 1 calc R U . . .
C00O C 0.90286(15) 0.34779(7) 0.73956(12) 0.0192(4) Uani 1 1 d . . . . .
C00P C 0.60012(19) 0.40805(11) 0.58776(15) 0.0380(6) Uani 1 1 d . . . . .
H00F H 0.5840 0.4340 0.5491 0.057 Uiso 1 1 calc R U . . .
H00H H 0.5775 0.3787 0.5590 0.057 Uiso 1 1 calc R U . . .
H00K H 0.6732 0.4068 0.6129 0.057 Uiso 1 1 calc R U . . .
C00Q C 0.53127(15) 0.38253(7) 0.83964(12) 0.0183(4) Uani 1 1 d . . . . .
C00R C 0.44384(18) 0.32423(9) 1.04861(15) 0.0312(5) Uani 1 1 d . . . . .
H00M H 0.4343 0.2931 1.0689 0.047 Uiso 1 1 calc R U . . .
H00O H 0.3884 0.3311 0.9999 0.047 Uiso 1 1 calc R U . . .
H00P H 0.4446 0.3474 1.0908 0.047 Uiso 1 1 calc R U . . .
C00S C 0.66216(16) 0.53389(8) 0.72941(14) 0.0257(5) Uani 1 1 d . . . . .
C00T C 0.55722(15) 0.46201(7) 0.78387(12) 0.0197(4) Uani 1 1 d . . . . .
C00U C 0.36098(15) 0.35921(8) 0.83861(13) 0.0235(4) Uani 1 1 d . . . . .
H00U H 0.3162 0.3362 0.8482 0.028 Uiso 1 1 calc R U . . .
C00V C 0.4351(2) 0.42046(14) 0.61121(18) 0.0581(10) Uani 1 1 d . . . . .
H00Q H 0.3979 0.4234 0.6520 0.087 Uiso 1 1 calc R U . . .
H00R H 0.4110 0.3930 0.5773 0.087 Uiso 1 1 calc R U . . .
H00S H 0.4242 0.4484 0.5769 0.087 Uiso 1 1 calc R U . . .
C00W C 0.97607(17) 0.44109(8) 0.65808(13) 0.0256(5) Uani 1 1 d . . . . .
H00W H 0.9898 0.4203 0.7069 0.031 Uiso 1 1 calc R U . . .
C00X C 0.58161(15) 0.50353(7) 0.82828(12) 0.0205(4) Uani 1 1 d . . . . .
C00Y C 0.80804(16) 0.34773(8) 0.52385(12) 0.0221(4) Uani 1 1 d . . . . .
C00Z C 0.50037(15) 0.30047(7) 0.87916(12) 0.0203(4) Uani 1 1 d . . . . .
C010 C 0.58377(16) 0.24518(8) 0.98244(13) 0.0222(4) Uani 1 1 d . . . . .
H010 H 0.6144 0.2380 1.0381 0.027 Uiso 1 1 calc R U . . .
C011 C 0.77959(17) 0.42273(8) 0.45390(13) 0.0248(5) Uani 1 1 d . . . . .
C012 C 0.62035(17) 0.16169(8) 0.94379(14) 0.0280(5) Uani 1 1 d . . . . .
H012 H 0.6557 0.1533 0.9022 0.034 Uiso 1 1 calc R U . . .
C013 C 0.32369(16) 0.40293(8) 0.80980(13) 0.0260(5) Uani 1 1 d . . . . .
H013 H 0.2543 0.4102 0.8009 0.031 Uiso 1 1 calc R U . . .
C014 C 1.03040(16) 0.28977(8) 0.80370(13) 0.0236(4) Uani 1 1 d . . . . .
H014 H 1.0653 0.2726 0.8507 0.028 Uiso 1 1 calc R U . . .
C015 C 1.00242(16) 0.30886(8) 0.66305(13) 0.0239(4) Uani 1 1 d . . . . .
H015 H 1.0189 0.3044 0.6133 0.029 Uiso 1 1 calc R U . . .
C016 C 0.88935(16) 0.37157(8) 1.02412(12) 0.0227(4) Uani 1 1 d . . . . .
C017 C 0.87645(15) 0.36902(7) 0.59145(12) 0.0201(4) Uani 1 1 d . . . . .
C018 C 0.55221(16) 0.51224(8) 0.90662(13) 0.0238(4) Uani 1 1 d . . . . .
H018 H 0.5323 0.4817 0.9258 0.029 Uiso 1 1 calc R U . . .
C019 C 0.84785(16) 0.44285(8) 0.52036(13) 0.0235(4) Uani 1 1 d . . . . .
H019 H 0.8617 0.4752 0.5190 0.028 Uiso 1 1 calc R U . . .
C01A C 0.63171(16) 0.53909(8) 0.79920(13) 0.0245(4) Uani 1 1 d . . . . .
H01A H 0.6452 0.5677 0.8284 0.029 Uiso 1 1 calc R U . . .
C01B C 0.99033(15) 0.37382(8) 0.92794(12) 0.0214(4) Uani 1 1 d . . . . .
C01C C 0.80555(17) 0.26840(8) 0.88033(13) 0.0252(5) Uani 1 1 d . . . . .
H01C H 0.7461 0.2660 0.9026 0.030 Uiso 1 1 calc R U . . .
C01D C 0.54450(15) 0.28962(7) 0.96180(12) 0.0207(4) Uani 1 1 d . . . . .
C01E C 0.46127(19) 0.54541(10) 0.89085(15) 0.0354(6) Uani 1 1 d . . . . .
H01B H 0.4763 0.5741 0.8656 0.053 Uiso 1 1 calc R U . . .
H01D H 0.4476 0.5529 0.9426 0.053 Uiso 1 1 calc R U . . .
H01E H 0.4020 0.5303 0.8544 0.053 Uiso 1 1 calc R U . . .
C01F C 0.89707(16) 0.41710(7) 0.58937(12) 0.0212(4) Uani 1 1 d . . . . .
C01G C 0.69701(19) 0.15639(9) 1.02682(16) 0.0341(5) Uani 1 1 d . . . . .
H01F H 0.7518 0.1789 1.0318 0.051 Uiso 1 1 calc R U . . .
H01G H 0.7246 0.1247 1.0324 0.051 Uiso 1 1 calc R U . . .
H01H H 0.6641 0.1622 1.0696 0.051 Uiso 1 1 calc R U . . .
C01H C 0.7734(2) 0.43908(10) 0.30917(14) 0.0362(6) Uani 1 1 d . . . . .
H01I H 0.8467 0.4435 0.3269 0.054 Uiso 1 1 calc R U . . .
H01J H 0.7439 0.4594 0.2624 0.054 Uiso 1 1 calc R U . . .
H01K H 0.7580 0.4065 0.2934 0.054 Uiso 1 1 calc R U . . .
C01I C 1.07468(19) 0.44635(10) 0.63507(16) 0.0376(6) Uani 1 1 d . . . . .
H01L H 1.0987 0.4155 0.6244 0.056 Uiso 1 1 calc R U . . .
H01M H 1.1254 0.4612 0.6800 0.056 Uiso 1 1 calc R U . . .
H01N H 1.0631 0.4657 0.5861 0.056 Uiso 1 1 calc R U . . .
C01J C 0.8734(2) 0.22669(9) 0.91414(16) 0.0389(6) Uani 1 1 d . . . . .
H01O H 0.9319 0.2270 0.8925 0.058 Uiso 1 1 calc R U . . .
H01P H 0.8354 0.1977 0.8979 0.058 Uiso 1 1 calc R U . . .
H01Q H 0.8963 0.2286 0.9737 0.058 Uiso 1 1 calc R U . . .
C01K C 0.6152(2) 0.44563(11) 0.35340(17) 0.0410(6) Uani 1 1 d . . . . .
H01R H 0.5981 0.4134 0.3358 0.061 Uiso 1 1 calc R U . . .
H01S H 0.5851 0.4669 0.3083 0.061 Uiso 1 1 calc R U . . .
H01T H 0.5889 0.4528 0.3996 0.061 Uiso 1 1 calc R U . . .
C01L C 0.57964(16) 0.21075(8) 0.92392(13) 0.0240(4) Uani 1 1 d . . . . .
C01M C 1.08122(16) 0.39275(8) 0.90489(13) 0.0242(5) Uani 1 1 d . . . . .
H01U H 1.0784 0.3805 0.8496 0.029 Uiso 1 1 calc R U . . .
C01N C 0.63892(18) 0.53225(9) 0.97405(14) 0.0317(5) Uani 1 1 d . . . . .
H01V H 0.6992 0.5130 0.9802 0.048 Uiso 1 1 calc R U . . .
H01W H 0.6205 0.5324 1.0253 0.048 Uiso 1 1 calc R U . . .
H01X H 0.6528 0.5642 0.9600 0.048 Uiso 1 1 calc R U . . .
C01O C 0.9576(2) 0.40051(11) 1.16867(15) 0.0437(7) Uani 1 1 d . . . . .
H01Y H 0.9996 0.3724 1.1803 0.066 Uiso 1 1 calc R U . . .
H H 0.9377 0.4094 1.2172 0.066 Uiso 1 1 calc R U . . .
HA H 0.9959 0.4260 1.1535 0.066 Uiso 1 1 calc R U . . .
C01P C 1.08741(17) 0.44547(8) 0.90177(14) 0.0286(5) Uani 1 1 d . . . . .
H01Z H 1.0266 0.4576 0.8626 0.043 Uiso 1 1 calc R U . . .
HB H 1.1468 0.4545 0.8848 0.043 Uiso 1 1 calc R U . . .
HC H 1.0928 0.4584 0.9559 0.043 Uiso 1 1 calc R U . . .
C01Q C 0.5335(2) 0.12693(8) 0.93390(16) 0.0345(5) Uani 1 1 d . . . . .
H01 H 0.5604 0.0951 0.9410 0.052 Uiso 1 1 calc R U . . .
HD H 0.4864 0.1301 0.8794 0.052 Uiso 1 1 calc R U . . .
HE H 0.4981 0.1333 0.9750 0.052 Uiso 1 1 calc R U . . .
C01R C 1.05362(17) 0.28308(8) 0.73065(13) 0.0257(5) Uani 1 1 d . . . . .
H1 H 1.1038 0.2612 0.7270 0.031 Uiso 1 1 calc R U . . .
C01S C 0.9409(2) 0.48809(9) 0.68192(15) 0.0359(6) Uani 1 1 d . . . . .
H2 H 0.9303 0.5098 0.6360 0.054 Uiso 1 1 calc R U . . .
HF H 0.9923 0.5007 0.7289 0.054 Uiso 1 1 calc R U . . .
HG H 0.8775 0.4839 0.6961 0.054 Uiso 1 1 calc R U . . .
C01T C 0.7859(2) 0.27298(9) 0.44174(15) 0.0329(5) Uani 1 1 d . . . . .
H3 H 0.7345 0.2871 0.3964 0.049 Uiso 1 1 calc R U . . .
HH H 0.7726 0.2395 0.4440 0.049 Uiso 1 1 calc R U . . .
HI H 0.8527 0.2776 0.4337 0.049 Uiso 1 1 calc R U . . .
C01U C 1.17500(17) 0.37210(9) 0.96566(16) 0.0331(5) Uani 1 1 d . . . . .
H4 H 1.1793 0.3834 1.0206 0.050 Uiso 1 1 calc R U . . .
HJ H 1.2354 0.3817 0.9506 0.050 Uiso 1 1 calc R U . . .
HK H 1.1702 0.3380 0.9647 0.050 Uiso 1 1 calc R U . . .
C01V C 0.76460(19) 0.26444(9) 0.78817(14) 0.0321(5) Uani 1 1 d . . . . .
H5 H 0.7293 0.2933 0.7662 0.048 Uiso 1 1 calc R U . . .
HL H 0.7176 0.2382 0.7745 0.048 Uiso 1 1 calc R U . . .
HM H 0.8206 0.2593 0.7645 0.048 Uiso 1 1 calc R U . . .
C01W C 0.78267(17) 0.29596(8) 0.52176(13) 0.0266(5) Uani 1 1 d . . . . .
H6 H 0.8347 0.2805 0.5670 0.032 Uiso 1 1 calc R U . . .
C01X C 0.7504(2) 0.61309(10) 0.75489(18) 0.0461(7) Uani 1 1 d . . . . .
H7 H 0.6910 0.6288 0.7630 0.069 Uiso 1 1 calc R U . . .
HN H 0.7889 0.6351 0.7316 0.069 Uiso 1 1 calc R U . . .
HO H 0.7929 0.6017 0.8073 0.069 Uiso 1 1 calc R U . . .
C01Y C 0.53298(16) 0.22208(8) 0.84285(13) 0.0241(4) Uani 1 1 d . . . . .
H8 H 0.5279 0.1989 0.8023 0.029 Uiso 1 1 calc R U . . .
C01Z C 0.7972(3) 0.43303(12) 1.07588(18) 0.0520(8) Uani 1 1 d . . . . .
H9 H 0.8332 0.4573 1.0552 0.078 Uiso 1 1 calc R U . . .
HP H 0.7797 0.4446 1.1240 0.078 Uiso 1 1 calc R U . . .
HQ H 0.7354 0.4247 1.0337 0.078 Uiso 1 1 calc R U . . .
C020 C 0.6797(2) 0.28795(10) 0.5365(2) 0.0482(7) Uani 1 1 d . . . . .
H02A H 0.6800 0.3010 0.5895 0.072 Uiso 1 1 calc R U . . .
H02B H 0.6658 0.2544 0.5359 0.072 Uiso 1 1 calc R U . . .
H02C H 0.6273 0.3033 0.4935 0.072 Uiso 1 1 calc R U . . .
C021 C 0.3370(2) 0.25224(14) 0.7082(2) 0.0647(10) Uani 1 1 d . . . . .
H02D H 0.3460 0.2185 0.7153 0.097 Uiso 1 1 calc R U . . .
H02E H 0.3009 0.2591 0.6513 0.097 Uiso 1 1 calc R U . . .
H02F H 0.2980 0.2640 0.7438 0.097 Uiso 1 1 calc R U . . .
C022 C 0.7170(2) 0.57222(9) 0.69706(16) 0.0346(5) Uani 1 1 d . . . . .
H022 H 0.7786 0.5581 0.6871 0.042 Uiso 1 1 calc R U . . .
C023 C 0.4973(3) 0.26060(17) 0.67157(17) 0.0709(12) Uani 1 1 d . . . . .
H02G H 0.5615 0.2774 0.6841 0.106 Uiso 1 1 calc R U . . .
H02H H 0.4579 0.2676 0.6156 0.106 Uiso 1 1 calc R U . . .
H02I H 0.5103 0.2270 0.6772 0.106 Uiso 1 1 calc R U . . .
C025 C 0.6507(3) 0.58978(12) 0.61636(19) 0.0627(10) Uani 1 1 d . . . . .
H02J H 0.6277 0.5634 0.5795 0.094 Uiso 1 1 calc R U . . .
H02K H 0.6892 0.6114 0.5923 0.094 Uiso 1 1 calc R U . . .
H02L H 0.5921 0.6060 0.6250 0.094 Uiso 1 1 calc R U . . .
C5 C 0.8710(2) 0.51214(12) 0.89355(16) 0.0435(7) Uani 1 1 d . . . . .
H003 H 0.805(2) 0.3944(10) 0.7018(18) 0.039(8) Uiso 1 1 d . . . . .
H004 H 0.645(2) 0.3440(10) 0.8738(16) 0.032(7) Uiso 1 1 d . . . . .

loop_
_atom_site_aniso_label
_atom_site_aniso_U_11
_atom_site_aniso_U_22
_atom_site_aniso_U_33
_atom_site_aniso_U_23
_atom_site_aniso_U_13
_atom_site_aniso_U_12
Y001 0.01581(9) 0.02155(10) 0.01984(9) -0.00284(7) 0.00814(6) -0.00151(7)
N26 0.0108(7) 0.0155(9) 0.0166(8) 0.0015(7) 0.0063(6) 0.0016(7)
N003 0.0199(8) 0.0237(9) 0.0186(8) -0.0004(7) 0.0073(7) 0.0033(7)
N004 0.0160(8) 0.0195(9) 0.0255(9) 0.0035(7) 0.0075(7) 0.0001(7)
C005 0.0196(10) 0.0237(11) 0.0195(10) 0.0013(8) 0.0061(8) 0.0020(8)
C006 0.0264(11) 0.0310(12) 0.0246(11) 0.0046(9) 0.0135(9) 0.0007(9)
C007 0.0210(10) 0.0287(12) 0.0209(10) 0.0017(9) 0.0081(8) -0.0006(9)
C008 0.0181(9) 0.0236(11) 0.0188(10) -0.0028(8) 0.0069(8) -0.0024(8)
C009 0.0286(12) 0.0318(13) 0.0232(11) 0.0000(9) 0.0038(9) -0.0020(10)
C00A 0.0173(9) 0.0237(11) 0.0184(9) -0.0008(8) 0.0047(7) 0.0040(8)
C00B 0.0388(13) 0.0284(12) 0.0222(11) -0.0020(9) 0.0111(10) -0.0040(10)
C00C 0.0227(10) 0.0235(11) 0.0223(10) 0.0008(8) 0.0082(8) 0.0010(9)
C00D 0.0309(12) 0.0303(12) 0.0250(11) 0.0053(9) 0.0091(9) 0.0032(10)
C00E 0.0204(10) 0.0202(10) 0.0191(9) -0.0025(8) 0.0078(8) -0.0016(8)
C00F 0.0173(9) 0.0224(10) 0.0172(9) 0.0013(8) 0.0063(7) 0.0004(8)
C00G 0.0231(10) 0.0293(12) 0.0194(10) -0.0028(9) 0.0064(8) 0.0006(9)
C00H 0.0180(10) 0.0233(11) 0.0214(10) 0.0036(8) 0.0066(8) -0.0008(8)
C00I 0.0247(11) 0.0196(10) 0.0238(10) 0.0033(8) 0.0070(8) -0.0016(8)
C00J 0.0197(10) 0.0261(11) 0.0198(10) -0.0044(8) 0.0048(8) -0.0033(8)
C00K 0.0187(10) 0.0269(11) 0.0229(10) 0.0024(9) 0.0071(8) -0.0047(8)
C00L 0.0218(10) 0.0230(11) 0.0262(11) 0.0038(9) 0.0085(8) 0.0038(8)
C00M 0.0283(11) 0.0339(13) 0.0241(11) 0.0011(10) 0.0077(9) -0.0024(10)
C00N 0.0292(11) 0.0363(13) 0.0234(11) -0.0066(9) 0.0151(9) -0.0082(10)
C00O 0.0175(9) 0.0199(10) 0.0208(10) -0.0020(8) 0.0066(8) -0.0023(8)
C00P 0.0290(12) 0.0561(17) 0.0269(12) -0.0107(12) 0.0046(10) 0.0084(12)
C00Q 0.0173(9) 0.0218(10) 0.0165(9) 0.0019(8) 0.0058(7) 0.0000(8)
C00R 0.0279(12) 0.0328(13) 0.0341(12) -0.0055(10) 0.0107(10) 0.0023(10)
C00S 0.0224(10) 0.0244(11) 0.0313(11) 0.0062(9) 0.0092(9) 0.0001(9)
C00T 0.0171(9) 0.0229(11) 0.0198(10) 0.0055(8) 0.0063(8) 0.0018(8)
C00U 0.0175(10) 0.0261(11) 0.0283(11) 0.0054(9) 0.0086(8) -0.0023(8)
C00V 0.0329(14) 0.106(3) 0.0390(15) -0.0355(17) 0.0153(12) -0.0216(16)
C00W 0.0294(11) 0.0241(11) 0.0235(10) -0.0007(9) 0.0076(9) -0.0036(9)
C00X 0.0181(9) 0.0214(10) 0.0219(10) 0.0031(8) 0.0054(8) 0.0027(8)
C00Y 0.0214(10) 0.0264(11) 0.0208(10) -0.0019(8) 0.0095(8) 0.0006(9)
C00Z 0.0152(9) 0.0220(11) 0.0246(10) 0.0039(8) 0.0071(8) -0.0031(8)
C010 0.0207(10) 0.0250(11) 0.0220(10) 0.0053(8) 0.0079(8) 0.0010(8)
C011 0.0250(11) 0.0292(12) 0.0234(10) 0.0035(9) 0.0122(9) 0.0035(9)
C012 0.0286(11) 0.0261(12) 0.0341(12) 0.0030(10) 0.0167(10) 0.0054(9)
C013 0.0159(9) 0.0322(12) 0.0314(11) 0.0047(10) 0.0090(8) 0.0021(9)
C014 0.0232(10) 0.0247(11) 0.0223(10) -0.0007(9) 0.0054(8) 0.0020(9)
C015 0.0256(11) 0.0267(11) 0.0217(10) -0.0039(9) 0.0105(8) 0.0019(9)
C016 0.0208(10) 0.0302(12) 0.0176(10) 0.0003(8) 0.0060(8) 0.0013(9)
C017 0.0200(10) 0.0233(11) 0.0196(10) -0.0011(8) 0.0100(8) 0.0013(8)
C018 0.0248(11) 0.0246(11) 0.0234(10) -0.0017(9) 0.0092(8) -0.0005(9)
C019 0.0253(11) 0.0235(11) 0.0242(10) 0.0014(9) 0.0112(8) 0.0000(9)
C01A 0.0234(10) 0.0219(11) 0.0286(11) 0.0021(9) 0.0079(9) 0.0009(9)
C01B 0.0165(9) 0.0281(11) 0.0194(10) 0.0004(8) 0.0048(8) 0.0014(8)
C01C 0.0274(11) 0.0228(11) 0.0275(11) -0.0006(9) 0.0111(9) -0.0051(9)
C01D 0.0177(9) 0.0218(11) 0.0236(10) 0.0022(8) 0.0074(8) -0.0034(8)
C01E 0.0323(13) 0.0422(15) 0.0332(13) -0.0040(11) 0.0117(10) 0.0083(11)
C01F 0.0227(10) 0.0223(11) 0.0215(10) -0.0014(8) 0.0107(8) 0.0001(8)
C01G 0.0303(12) 0.0305(13) 0.0424(14) 0.0092(11) 0.0120(11) 0.0096(10)
C01H 0.0392(14) 0.0445(15) 0.0262(12) 0.0088(11) 0.0113(10) 0.0057(12)
C01I 0.0288(12) 0.0464(16) 0.0372(13) -0.0095(12) 0.0089(10) -0.0096(11)
C01J 0.0441(15) 0.0288(13) 0.0399(14) 0.0033(11) 0.0055(11) -0.0020(11)
C01K 0.0320(13) 0.0500(17) 0.0404(14) 0.0174(13) 0.0094(11) 0.0067(12)
C01L 0.0216(10) 0.0234(11) 0.0303(11) 0.0030(9) 0.0127(9) -0.0014(9)
C01M 0.0180(10) 0.0321(12) 0.0244(10) -0.0067(9) 0.0093(8) -0.0035(9)
C01N 0.0294(12) 0.0382(14) 0.0280(12) -0.0042(10) 0.0088(9) -0.0022(10)
C01O 0.0444(15) 0.0625(19) 0.0267(12) -0.0098(13) 0.0141(11) -0.0084(14)
C01P 0.0243(11) 0.0339(13) 0.0310(12) -0.0017(10) 0.0134(9) -0.0044(10)
C01Q 0.0411(14) 0.0234(12) 0.0407(14) 0.0012(10) 0.0140(11) -0.0027(10)
C01R 0.0254(11) 0.0261(11) 0.0273(11) -0.0044(9) 0.0100(9) 0.0068(9)
C01S 0.0456(15) 0.0289(13) 0.0316(12) -0.0065(10) 0.0081(11) -0.0003(11)
C01T 0.0381(13) 0.0267(12) 0.0336(12) -0.0095(10) 0.0094(10) -0.0004(10)
C01U 0.0200(11) 0.0375(14) 0.0427(14) 0.0021(11) 0.0102(10) 0.0018(10)
C01V 0.0320(12) 0.0317(13) 0.0306(12) -0.0043(10) 0.0053(10) -0.0098(10)
C01W 0.0298(11) 0.0241(11) 0.0250(11) -0.0025(9) 0.0061(9) 0.0002(9)
C01X 0.0517(17) 0.0383(15) 0.0478(16) 0.0061(13) 0.0133(13) -0.0175(13)
C01Y 0.0249(11) 0.0226(11) 0.0268(11) -0.0030(9) 0.0103(9) -0.0053(9)
C01Z 0.0606(19) 0.063(2) 0.0411(15) -0.0045(14) 0.0290(14) 0.0173(16)
C020 0.0541(18) 0.0301(14) 0.075(2) -0.0080(14) 0.0418(16) -0.0117(13)
C021 0.0381(17) 0.090(3) 0.0501(18) 0.0198(18) -0.0141(14) -0.0199(17)
C022 0.0363(13) 0.0314(13) 0.0420(14) 0.0054(11) 0.0205(11) -0.0060(11)
C023 0.0494(19) 0.141(4) 0.0216(13) 0.0109(17) 0.0088(12) 0.025(2)
C025 0.082(2) 0.058(2) 0.0437(17) 0.0172(15) 0.0098(16) -0.0347(18)
C5 0.0347(14) 0.066(2) 0.0312(13) 0.0035(14) 0.0118(11) 0.0134(15)

loop_
_atom_type_symbol
_atom_type_description
_atom_type_scat_dispersion_real
_atom_type_scat_dispersion_imag
_atom_type_scat_source
C C 0.0181 0.0091 'International Tables Vol C Tables 4.2.6.8 and 6.1.1.4'
H H 0.0000 0.0000 'International Tables Vol C Tables 4.2.6.8 and 6.1.1.4'
N N 0.0311 0.0180 'International Tables Vol C Tables 4.2.6.8 and 6.1.1.4'
Y Y -0.2670 2.0244 'International Tables Vol C Tables 4.2.6.8 and 6.1.1.4'

loop_
_geom_angle_atom_site_label_1
_geom_angle_atom_site_label_2
_geom_angle_atom_site_label_3
_geom_angle
_geom_angle_site_symmetry_1
_geom_angle_site_symmetry_3
_geom_angle_publ_flag
N003 Y001 N004 112.32(7) . . ?
N003 Y001 N26 106.93(6) . . ?
N004 Y001 N26 126.54(6) . . ?
N003 Y001 C00A 63.78(6) . . ?
N004 Y001 C00A 113.43(7) . . ?
N26 Y001 C00A 115.87(6) . . ?
N003 Y001 C005 81.65(6) . . ?
N004 Y001 C005 85.79(6) . . ?
N26 Y001 C005 135.52(6) . . ?
C00A Y001 C005 29.07(6) . . ?
N003 Y001 C007 109.86(6) . . ?
N004 Y001 C007 78.60(6) . . ?
N26 Y001 C007 119.91(6) . . ?
C00A Y001 C007 50.24(6) . . ?
C005 Y001 C007 28.43(6) . . ?
N003 Y001 C01B 76.85(6) . . ?
N004 Y001 C01B 135.01(6) . . ?
N26 Y001 C01B 87.76(6) . . ?
C00A Y001 C01B 28.90(6) . . ?
C005 Y001 C01B 50.89(6) . . ?
C007 Y001 C01B 57.70(6) . . ?
N003 Y001 C00J 104.51(6) . . ?
N004 Y001 C00J 123.52(6) . . ?
N26 Y001 C00J 77.23(6) . . ?
C00A Y001 C00J 50.22(6) . . ?
C005 Y001 C00J 58.56(6) . . ?
C007 Y001 C00J 48.67(6) . . ?
C01B Y001 C00J 27.79(6) . . ?
N003 Y001 C016 122.06(6) . . ?
N004 Y001 C016 96.06(6) . . ?
N26 Y001 C016 92.40(6) . . ?
C00A Y001 C016 58.66(6) . . ?
C005 Y001 C016 50.17(6) . . ?
C007 Y001 C016 27.53(6) . . ?
C01B Y001 C016 49.29(6) . . ?
C00J Y001 C016 27.51(6) . . ?
C5 N26 Y001 170.38(19) . . ?
C00O N003 Y001 133.19(14) . . ?
C00O N003 H003 108.7(18) . . ?
Y001 N003 H003 117.9(18) . . ?
C00Q N004 Y001 145.40(15) . . ?
C00Q N004 H004 108.7(18) . . ?
Y001 N004 H004 105.9(18) . . ?
C007 C005 C00A 117.96(19) . . ?
C007 C005 C01C 117.20(18) . . ?
C00A C005 C01C 124.66(18) . . ?
C007 C005 Y001 77.90(13) . . ?
C00A C005 Y001 74.41(12) . . ?
C01C C005 Y001 121.81(14) . . ?
C00S C006 C00C 122.8(2) . . ?
C00S C006 H006 118.6 . . ?
C00C C006 H006 118.6 . . ?
C016 C007 C005 123.02(19) . . ?
C016 C007 Y001 79.33(13) . . ?
C005 C007 Y001 73.66(12) . . ?
C016 C007 H007 118.5 . . ?
C005 C007 H007 118.5 . . ?
Y001 C007 H007 119.3 . . ?
C014 C008 C00O 121.89(18) . . ?
C014 C008 C00A 122.90(19) . . ?
C00O C008 C00A 114.77(18) . . ?
C021 C009 C023 110.2(3) . . ?
C021 C009 C00K 109.3(2) . . ?
C023 C009 C00K 113.7(2) . . ?
C021 C009 H009 107.8 . . ?
C023 C009 H009 107.8 . . ?
C00K C009 H009 107.8 . . ?
C005 C00A C01B 120.17(18) . . ?
C005 C00A C008 122.95(19) . . ?
C01B C00A C008 116.61(18) . . ?
C005 C00A Y001 76.52(12) . . ?
C01B C00A Y001 79.18(12) . . ?
C008 C00A Y001 109.86(13) . . ?
C00V C00B C00C 110.8(2) . . ?
C00V C00B C00P 107.3(2) . . ?
C00C C00B C00P 114.7(2) . . ?
C00V C00B H00B 107.9 . . ?
C00C C00B H00B 107.9 . . ?
C00P C00B H00B 107.9 . . ?
C006 C00C C00T 118.1(2) . . ?
C006 C00C C00B 120.20(19) . . ?
C00T C00C C00B 121.29(19) . . ?
C011 C00D C01K 112.07(19) . . ?
C011 C00D C01H 110.07(19) . . ?
C01K C00D C01H 111.0(2) . . ?
C011 C00D H00D 107.8 . . ?
C01K C00D H00D 107.8 . . ?
C01H C00D H00D 107.8 . . ?
C015 C00E C00O 119.00(19) . . ?
C015 C00E C017 120.49(18) . . ?
C00O C00E C017 120.49(18) . . ?
C00L C00F C00Q 119.70(19) . . ?
C00L C00F C00T 118.79(18) . . ?
C00Q C00F C00T 121.44(17) . . ?
C011 C00G C00Y 122.2(2) . . ?
C011 C00G H00G 118.9 . . ?
C00Y C00G H00G 118.9 . . ?
C00U C00H C00Q 120.5(2) . . ?
C00U C00H C00Z 120.21(18) . . ?
C00Q C00H C00Z 119.15(18) . . ?
C00M C00I C01D 114.33(18) . . ?
C00M C00I C00R 108.80(18) . . ?
C01D C00I C00R 110.15(18) . . ?
C00M C00I H00I 107.8 . . ?
C01D C00I H00I 107.8 . . ?
C00R C00I H00I 107.8 . . ?
C01B C00J C016 121.0(2) . . ?
C01B C00J Y001 74.27(12) . . ?
C016 C00J Y001 76.97(12) . . ?
C01B C00J H00J 119.5 . . ?
C016 C00J H00J 119.5 . . ?
Y001 C00J H00J 120.3 . . ?
C01Y C00K C00Z 118.87(19) . . ?
C01Y C00K C009 119.9(2) . . ?
C00Z C00K C009 121.2(2) . . ?
C013 C00L C00F 122.0(2) . . ?
C013 C00L H00L 119.0 . . ?
C00F C00L H00L 119.0 . . ?
C00I C00M H00A 109.5 . . ?
C00I C00M H00C 109.5 . . ?
H00A C00M H00C 109.5 . . ?
C00I C00M H00E 109.5 . . ?
H00A C00M H00E 109.5 . . ?
H00C C00M H00E 109.5 . . ?
C01Z C00N C016 110.2(2) . . ?
C01Z C00N C01O 112.1(2) . . ?
C016 C00N C01O 111.97(19) . . ?
C01Z C00N H00N 107.4 . . ?
C016 C00N H00N 107.4 . . ?
C01O C00N H00N 107.4 . . ?
N003 C00O C008 118.12(18) . . ?
N003 C00O C00E 124.07(19) . . ?
C008 C00O C00E 117.78(18) . . ?
C00B C00P H00F 109.5 . . ?
C00B C00P H00H 109.5 . . ?
H00F C00P H00H 109.5 . . ?
C00B C00P H00K 109.5 . . ?
H00F C00P H00K 109.5 . . ?
H00H C00P H00K 109.5 . . ?
N004 C00Q C00F 120.33(18) . . ?
N004 C00Q C00H 121.64(19) . . ?
C00F C00Q C00H 118.02(18) . . ?
C00I C00R H00M 109.5 . . ?
C00I C00R H00O 109.5 . . ?
H00M C00R H00O 109.5 . . ?
C00I C00R H00P 109.5 . . ?
H00M C00R H00P 109.5 . . ?
H00O C00R H00P 109.5 . . ?
C01A C00S C006 117.8(2) . . ?
C01A C00S C022 122.7(2) . . ?
C006 C00S C022 119.6(2) . . ?
C00X C00T C00C 119.62(19) . . ?
C00X C00T C00F 120.45(18) . . ?
C00C C00T C00F 119.58(19) . . ?
C00H C00U C013 121.01(19) . . ?
C00H C00U H00U 119.5 . . ?
C013 C00U H00U 119.5 . . ?
C00B C00V H00Q 109.5 . . ?
C00B C00V H00R 109.5 . . ?
H00Q C00V H00R 109.5 . . ?
C00B C00V H00S 109.5 . . ?
H00Q C00V H00S 109.5 . . ?
H00R C00V H00S 109.5 . . ?
C01F C00W C01S 113.1(2) . . ?
C01F C00W C01I 110.02(18) . . ?
C01S C00W C01I 110.8(2) . . ?
C01F C00W H00W 107.6 . . ?
C01S C00W H00W 107.6 . . ?
C01I C00W H00W 107.6 . . ?
C01A C00X C00T 119.56(19) . . ?
C01A C00X C018 118.25(19) . . ?
C00T C00X C018 122.16(18) . . ?
C00G C00Y C017 118.8(2) . . ?
C00G C00Y C01W 118.68(19) . . ?
C017 C00Y C01W 122.53(19) . . ?
C00K C00Z C01D 120.0(2) . . ?
C00K C00Z C00H 119.04(18) . . ?
C01D C00Z C00H 120.95(19) . . ?
C01D C010 C01L 122.1(2) . . ?
C01D C010 H010 118.9 . . ?
C01L C010 H010 118.9 . . ?
C019 C011 C00G 118.2(2) . . ?
C019 C011 C00D 120.8(2) . . ?
C00G C011 C00D 121.0(2) . . ?
C01L C012 C01G 114.7(2) . . ?
C01L C012 C01Q 110.41(19) . . ?
C01G C012 C01Q 110.8(2) . . ?
C01L C012 H012 106.8 . . ?
C01G C012 H012 106.8 . . ?
C01Q C012 H012 106.8 . . ?
C00L C013 C00U 118.73(19) . . ?
C00L C013 H013 120.6 . . ?
C00U C013 H013 120.6 . . ?
C008 C014 C01R 119.9(2) . . ?
C008 C014 H014 120.0 . . ?
C01R C014 H014 120.0 . . ?
C01R C015 C00E 122.43(19) . . ?
C01R C015 H015 118.8 . . ?
C00E C015 H015 118.8 . . ?
C007 C016 C00J 118.37(19) . . ?
C007 C016 C00N 120.55(19) . . ?
C00J C016 C00N 121.1(2) . . ?
C007 C016 Y001 73.14(12) . . ?
C00J C016 Y001 75.53(12) . . ?
C00N C016 Y001 122.30(15) . . ?
C00Y C017 C01F 119.73(19) . . ?
C00Y C017 C00E 120.67(19) . . ?
C01F C017 C00E 119.60(18) . . ?
C01N C018 C00X 112.32(18) . . ?
C01N C018 C01E 109.24(19) . . ?
C00X C018 C01E 110.70(18) . . ?
C01N C018 H018 108.2 . . ?
C00X C018 H018 108.2 . . ?
C01E C018 H018 108.2 . . ?
C011 C019 C01F 122.1(2) . . ?
C011 C019 H019 118.9 . . ?
C01F C019 H019 118.9 . . ?
C00S C01A C00X 122.0(2) . . ?
C00S C01A H01A 119.0 . . ?
C00X C01A H01A 119.0 . . ?
C00J C01B C00A 119.38(19) . . ?
C00J C01B C01M 119.92(19) . . ?
C00A C01B C01M 120.47(18) . . ?
C00J C01B Y001 77.94(12) . . ?
C00A C01B Y001 71.91(11) . . ?
C01M C01B Y001 125.69(14) . . ?
C01V C01C C005 117.43(18) . . ?
C01V C01C C01J 110.1(2) . . ?
C005 C01C C01J 109.27(19) . . ?
C01V C01C H01C 106.5 . . ?
C005 C01C H01C 106.5 . . ?
C01J C01C H01C 106.5 . . ?
C010 C01D C00Z 119.0(2) . . ?
C010 C01D C00I 121.26(18) . . ?
C00Z C01D C00I 119.67(19) . . ?
C018 C01E H01B 109.5 . . ?
C018 C01E H01D 109.5 . . ?
H01B C01E H01D 109.5 . . ?
C018 C01E H01E 109.5 . . ?
H01B C01E H01E 109.5 . . ?
H01D C01E H01E 109.5 . . ?
C019 C01F C017 119.0(2) . . ?
C019 C01F C00W 119.08(19) . . ?
C017 C01F C00W 121.83(19) . . ?
C012 C01G H01F 109.5 . . ?
C012 C01G H01G 109.5 . . ?
H01F C01G H01G 109.5 . . ?
C012 C01G H01H 109.5 . . ?
H01F C01G H01H 109.5 . . ?
H01G C01G H01H 109.5 . . ?
C00D C01H H01I 109.5 . . ?
C00D C01H H01J 109.5 . . ?
H01I C01H H01J 109.5 . . ?
C00D C01H H01K 109.5 . . ?
H01I C01H H01K 109.5 . . ?
H01J C01H H01K 109.5 . . ?
C00W C01I H01L 109.5 . . ?
C00W C01I H01M 109.5 . . ?
H01L C01I H01M 109.5 . . ?
C00W C01I H01N 109.5 . . ?
H01L C01I H01N 109.5 . . ?
H01M C01I H01N 109.5 . . ?
C01C C01J H01O 109.5 . . ?
C01C C01J H01P 109.5 . . ?
H01O C01J H01P 109.5 . . ?
C01C C01J H01Q 109.5 . . ?
H01O C01J H01Q 109.5 . . ?
H01P C01J H01Q 109.5 . . ?
C00D C01K H01R 109.5 . . ?
C00D C01K H01S 109.5 . . ?
H01R C01K H01S 109.5 . . ?
C00D C01K H01T 109.5 . . ?
H01R C01K H01T 109.5 . . ?
H01S C01K H01T 109.5 . . ?
C01Y C01L C010 117.6(2) . . ?
C01Y C01L C012 118.5(2) . . ?
C010 C01L C012 123.9(2) . . ?
C01P C01M C01B 115.12(18) . . ?
C01P C01M C01U 111.32(19) . . ?
C01B C01M C01U 106.78(18) . . ?
C01P C01M H01U 107.8 . . ?
C01B C01M H01U 107.8 . . ?
C01U C01M H01U 107.8 . . ?
C018 C01N H01V 109.5 . . ?
C018 C01N H01W 109.5 . . ?
H01V C01N H01W 109.5 . . ?
C018 C01N H01X 109.5 . . ?
H01V C01N H01X 109.5 . . ?
H01W C01N H01X 109.5 . . ?
C00N C01O H01Y 109.5 . . ?
C00N C01O H 109.5 . . ?
H01Y C01O H 109.5 . . ?
C00N C01O HA 109.5 . . ?
H01Y C01O HA 109.5 . . ?
H C01O HA 109.5 . . ?
C01M C01P H01Z 109.5 . . ?
C01M C01P HB 109.5 . . ?
H01Z C01P HB 109.5 . . ?
C01M C01P HC 109.5 . . ?
H01Z C01P HC 109.5 . . ?
HB C01P HC 109.5 . . ?
C012 C01Q H01 109.5 . . ?
C012 C01Q HD 109.5 . . ?
H01 C01Q HD 109.5 . . ?
C012 C01Q HE 109.5 . . ?
H01 C01Q HE 109.5 . . ?
HD C01Q HE 109.5 . . ?
C015 C01R C014 119.0(2) . . ?
C015 C01R H1 120.5 . . ?
C014 C01R H1 120.5 . . ?
C00W C01S H2 109.5 . . ?
C00W C01S HF 109.5 . . ?
H2 C01S HF 109.5 . . ?
C00W C01S HG 109.5 . . ?
H2 C01S HG 109.5 . . ?
HF C01S HG 109.5 . . ?
C01W C01T H3 109.5 . . ?
C01W C01T HH 109.5 . . ?
H3 C01T HH 109.5 . . ?
C01W C01T HI 109.5 . . ?
H3 C01T HI 109.5 . . ?
HH C01T HI 109.5 . . ?
C01M C01U H4 109.5 . . ?
C01M C01U HJ 109.5 . . ?
H4 C01U HJ 109.5 . . ?
C01M C01U HK 109.5 . . ?
H4 C01U HK 109.5 . . ?
HJ C01U HK 109.5 . . ?
C01C C01V H5 109.5 . . ?
C01C C01V HL 109.5 . . ?
H5 C01V HL 109.5 . . ?
C01C C01V HM 109.5 . . ?
H5 C01V HM 109.5 . . ?
HL C01V HM 109.5 . . ?
C00Y C01W C020 111.16(19) . . ?
C00Y C01W C01T 112.08(19) . . ?
C020 C01W C01T 110.2(2) . . ?
C00Y C01W H6 107.7 . . ?
C020 C01W H6 107.7 . . ?
C01T C01W H6 107.7 . . ?
C022 C01X H7 109.5 . . ?
C022 C01X HN 109.5 . . ?
H7 C01X HN 109.5 . . ?
C022 C01X HO 109.5 . . ?
H7 C01X HO 109.5 . . ?
HN C01X HO 109.5 . . ?
C00K C01Y C01L 122.4(2) . . ?
C00K C01Y H8 118.8 . . ?
C01L C01Y H8 118.8 . . ?
C00N C01Z H9 109.5 . . ?
C00N C01Z HP 109.5 . . ?
H9 C01Z HP 109.5 . . ?
C00N C01Z HQ 109.5 . . ?
H9 C01Z HQ 109.5 . . ?
HP C01Z HQ 109.5 . . ?
C01W C020 H02A 109.5 . . ?
C01W C020 H02B 109.5 . . ?
H02A C020 H02B 109.5 . . ?
C01W C020 H02C 109.5 . . ?
H02A C020 H02C 109.5 . . ?
H02B C020 H02C 109.5 . . ?
C009 C021 H02D 109.5 . . ?
C009 C021 H02E 109.5 . . ?
H02D C021 H02E 109.5 . . ?
C009 C021 H02F 109.5 . . ?
H02D C021 H02F 109.5 . . ?
H02E C021 H02F 109.5 . . ?
C025 C022 C01X 109.4(2) . . ?
C025 C022 C00S 109.7(2) . . ?
C01X C022 C00S 114.3(2) . . ?
C025 C022 H022 107.8 . . ?
C01X C022 H022 107.8 . . ?
C00S C022 H022 107.8 . . ?
C009 C023 H02G 109.5 . . ?
C009 C023 H02H 109.5 . . ?
H02G C023 H02H 109.5 . . ?
C009 C023 H02I 109.5 . . ?
H02G C023 H02I 109.5 . . ?
H02H C023 H02I 109.5 . . ?
C022 C025 H02J 109.5 . . ?
C022 C025 H02K 109.5 . . ?
H02J C025 H02K 109.5 . . ?
C022 C025 H02L 109.5 . . ?
H02J C025 H02L 109.5 . . ?
H02K C025 H02L 109.5 . . ?

loop_
_geom_bond_atom_site_label_1
_geom_bond_atom_site_label_2
_geom_bond_distance
_geom_bond_site_symmetry_2
_geom_bond_publ_flag
Y001 N003 2.2202(17) . ?
Y001 N004 2.2206(17) . ?
Y001 N26 2.3481(18) . ?
Y001 C00A 2.800(2) . ?
Y001 C005 2.827(2) . ?
Y001 C007 2.880(2) . ?
Y001 C01B 2.893(2) . ?
Y001 C00J 2.939(2) . ?
Y001 C016 2.958(2) . ?
N26 C5 1.039(4) . ?
N003 C00O 1.386(3) . ?
N003 H003 0.90(3) . ?
N004 C00Q 1.391(3) . ?
N004 H004 0.89(3) . ?
C005 C007 1.402(3) . ?
C005 C00A 1.413(3) . ?
C005 C01C 1.529(3) . ?
C006 C00S 1.395(3) . ?
C006 C00C 1.397(3) . ?
C006 H006 0.9500 . ?
C007 C016 1.391(3) . ?
C007 H007 0.9500 . ?
C008 C014 1.387(3) . ?
C008 C00O 1.413(3) . ?
C008 C00A 1.491(3) . ?
C009 C021 1.509(4) . ?
C009 C023 1.513(4) . ?
C009 C00K 1.527(3) . ?
C009 H009 1.0000 . ?
C00A C01B 1.424(3) . ?
C00B C00V 1.517(4) . ?
C00B C00C 1.524(3) . ?
C00B C00P 1.528(3) . ?
C00B H00B 1.0000 . ?
C00C C00T 1.424(3) . ?
C00D C011 1.518(3) . ?
C00D C01K 1.520(3) . ?
C00D C01H 1.531(3) . ?
C00D H00D 1.0000 . ?
C00E C015 1.394(3) . ?
C00E C00O 1.418(3) . ?
C00E C017 1.498(3) . ?
C00F C00L 1.401(3) . ?
C00F C00Q 1.409(3) . ?
C00F C00T 1.498(3) . ?
C00G C011 1.390(3) . ?
C00G C00Y 1.397(3) . ?
C00G H00G 0.9500 . ?
C00H C00U 1.391(3) . ?
C00H C00Q 1.421(3) . ?
C00H C00Z 1.499(3) . ?
C00I C00M 1.521(3) . ?
C00I C01D 1.527(3) . ?
C00I C00R 1.532(3) . ?
C00I H00I 1.0000 . ?
C00J C01B 1.401(3) . ?
C00J C016 1.402(3) . ?
C00J H00J 0.9500 . ?
C00K C01Y 1.391(3) . ?
C00K C00Z 1.407(3) . ?
C00L C013 1.380(3) . ?
C00L H00L 0.9500 . ?
C00M H00A 0.9800 . ?
C00M H00C 0.9800 . ?
C00M H00E 0.9800 . ?
C00N C01Z 1.503(4) . ?
C00N C016 1.521(3) . ?
C00N C01O 1.528(4) . ?
C00N H00N 1.0000 . ?
C00P H00F 0.9800 . ?
C00P H00H 0.9800 . ?
C00P H00K 0.9800 . ?
C00R H00M 0.9800 . ?
C00R H00O 0.9800 . ?
C00R H00P 0.9800 . ?
C00S C01A 1.382(3) . ?
C00S C022 1.525(3) . ?
C00T C00X 1.402(3) . ?
C00U C013 1.392(3) . ?
C00U H00U 0.9500 . ?
C00V H00Q 0.9800 . ?
C00V H00R 0.9800 . ?
C00V H00S 0.9800 . ?
C00W C01F 1.525(3) . ?
C00W C01S 1.527(3) . ?
C00W C01I 1.529(3) . ?
C00W H00W 1.0000 . ?
C00X C01A 1.401(3) . ?
C00X C018 1.527(3) . ?
C00Y C017 1.410(3) . ?
C00Y C01W 1.524(3) . ?
C00Z C01D 1.408(3) . ?
C010 C01D 1.391(3) . ?
C010 C01L 1.396(3) . ?
C010 H010 0.9500 . ?
C011 C019 1.383(3) . ?
C012 C01L 1.518(3) . ?
C012 C01G 1.522(3) . ?
C012 C01Q 1.533(3) . ?
C012 H012 1.0000 . ?
C013 H013 0.9500 . ?
C014 C01R 1.389(3) . ?
C014 H014 0.9500 . ?
C015 C01R 1.387(3) . ?
C015 H015 0.9500 . ?
C017 C01F 1.411(3) . ?
C018 C01N 1.523(3) . ?
C018 C01E 1.538(3) . ?
C018 H018 1.0000 . ?
C019 C01F 1.397(3) . ?
C019 H019 0.9500 . ?
C01A H01A 0.9500 . ?
C01B C01M 1.519(3) . ?
C01C C01V 1.523(3) . ?
C01C C01J 1.529(3) . ?
C01C H01C 1.0000 . ?
C01E H01B 0.9800 . ?
C01E H01D 0.9800 . ?
C01E H01E 0.9800 . ?
C01G H01F 0.9800 . ?
C01G H01G 0.9800 . ?
C01G H01H 0.9800 . ?
C01H H01I 0.9800 . ?
C01H H01J 0.9800 . ?
C01H H01K 0.9800 . ?
C01I H01L 0.9800 . ?
C01I H01M 0.9800 . ?
C01I H01N 0.9800 . ?
C01J H01O 0.9800 . ?
C01J H01P 0.9800 . ?
C01J H01Q 0.9800 . ?
C01K H01R 0.9800 . ?
C01K H01S 0.9800 . ?
C01K H01T 0.9800 . ?
C01L C01Y 1.394(3) . ?
C01M C01P 1.516(3) . ?
C01M C01U 1.534(3) . ?
C01M H01U 1.0000 . ?
C01N H01V 0.9800 . ?
C01N H01W 0.9800 . ?
C01N H01X 0.9800 . ?
C01O H01Y 0.9800 . ?
C01O H 0.9800 . ?
C01O HA 0.9800 . ?
C01P H01Z 0.9800 . ?
C01P HB 0.9800 . ?
C01P HC 0.9800 . ?
C01Q H01 0.9800 . ?
C01Q HD 0.9800 . ?
C01Q HE 0.9800 . ?
C01R H1 0.9500 . ?
C01S H2 0.9800 . ?
C01S HF 0.9800 . ?
C01S HG 0.9800 . ?
C01T C01W 1.532(3) . ?
C01T H3 0.9800 . ?
C01T HH 0.9800 . ?
C01T HI 0.9800 . ?
C01U H4 0.9800 . ?
C01U HJ 0.9800 . ?
C01U HK 0.9800 . ?
C01V H5 0.9800 . ?
C01V HL 0.9800 . ?
C01V HM 0.9800 . ?
C01W C020 1.531(3) . ?
C01W H6 1.0000 . ?
C01X C022 1.520(4) . ?
C01X H7 0.9800 . ?
C01X HN 0.9800 . ?
C01X HO 0.9800 . ?
C01Y H8 0.9500 . ?
C01Z H9 0.9800 . ?
C01Z HP 0.9800 . ?
C01Z HQ 0.9800 . ?
C020 H02A 0.9800 . ?
C020 H02B 0.9800 . ?
C020 H02C 0.9800 . ?
C021 H02D 0.9800 . ?
C021 H02E 0.9800 . ?
C021 H02F 0.9800 . ?
C022 C025 1.513(4) . ?
C022 H022 1.0000 . ?
C023 H02G 0.9800 . ?
C023 H02H 0.9800 . ?
C023 H02I 0.9800 . ?
C025 H02J 0.9800 . ?
C025 H02K 0.9800 . ?
C025 H02L 0.9800 . ?

loop_
_geom_torsion_atom_site_label_1
_geom_torsion_atom_site_label_2
_geom_torsion_atom_site_label_3
_geom_torsion_atom_site_label_4
_geom_torsion
_geom_torsion_site_symmetry_1
_geom_torsion_site_symmetry_2
_geom_torsion_site_symmetry_3
_geom_torsion_site_symmetry_4
_geom_torsion_publ_flag
C00A C005 C007 C016 -0.3(3) . . . . ?
C01C C005 C007 C016 175.1(2) . . . . ?
Y001 C005 C007 C016 -65.1(2) . . . . ?
C00A C005 C007 Y001 64.85(17) . . . . ?
C01C C005 C007 Y001 -119.74(18) . . . . ?
C007 C005 C00A C01B 2.0(3) . . . . ?
C01C C005 C00A C01B -173.1(2) . . . . ?
Y001 C005 C00A C01B 68.74(18) . . . . ?
C007 C005 C00A C008 -171.9(2) . . . . ?
C01C C005 C00A C008 13.1(3) . . . . ?
Y001 C005 C00A C008 -105.12(19) . . . . ?
C007 C005 C00A Y001 -66.77(18) . . . . ?
C01C C005 C00A Y001 118.2(2) . . . . ?
C014 C008 C00A C005 -95.5(3) . . . . ?
C00O C008 C00A C005 92.0(2) . . . . ?
C014 C008 C00A C01B 90.5(3) . . . . ?
C00O C008 C00A C01B -82.1(2) . . . . ?
C014 C008 C00A Y001 178.05(17) . . . . ?
C00O C008 C00A Y001 5.5(2) . . . . ?
C00S C006 C00C C00T -3.8(3) . . . . ?
C00S C006 C00C C00B 168.7(2) . . . . ?
C00V C00B C00C C006 -101.8(3) . . . . ?
C00P C00B C00C C006 19.9(3) . . . . ?
C00V C00B C00C C00T 70.4(3) . . . . ?
C00P C00B C00C C00T -167.9(2) . . . . ?
C021 C009 C00K C01Y 73.2(3) . . . . ?
C023 C009 C00K C01Y -50.4(3) . . . . ?
C021 C009 C00K C00Z -103.3(3) . . . . ?
C023 C009 C00K C00Z 133.1(3) . . . . ?
C00Q C00F C00L C013 -1.5(3) . . . . ?
C00T C00F C00L C013 175.5(2) . . . . ?
Y001 N003 C00O C008 3.1(3) . . . . ?
Y001 N003 C00O C00E -174.91(15) . . . . ?
C014 C008 C00O N003 -178.5(2) . . . . ?
C00A C008 C00O N003 -5.9(3) . . . . ?
C014 C008 C00O C00E -0.4(3) . . . . ?
C00A C008 C00O C00E 172.26(18) . . . . ?
C015 C00E C00O N003 178.5(2) . . . . ?
C017 C00E C00O N003 0.1(3) . . . . ?
C015 C00E C00O C008 0.5(3) . . . . ?
C017 C00E C00O C008 -177.90(18) . . . . ?
Y001 N004 C00Q C00F 3.9(4) . . . . ?
Y001 N004 C00Q C00H -177.07(17) . . . . ?
C00L C00F C00Q N004 -178.00(19) . . . . ?
C00T C00F C00Q N004 5.0(3) . . . . ?
C00L C00F C00Q C00H 2.9(3) . . . . ?
C00T C00F C00Q C00H -174.03(18) . . . . ?
C00U C00H C00Q N004 178.73(19) . . . . ?
C00Z C00H C00Q N004 -5.3(3) . . . . ?
C00U C00H C00Q C00F -2.2(3) . . . . ?
C00Z C00H C00Q C00F 173.78(18) . . . . ?
C00C C006 C00S C01A 2.2(3) . . . . ?
C00C C006 C00S C022 -176.7(2) . . . . ?
C006 C00C C00T C00X 2.0(3) . . . . ?
C00B C00C C00T C00X -170.4(2) . . . . ?
C006 C00C C00T C00F 175.32(19) . . . . ?
C00B C00C C00T C00F 2.9(3) . . . . ?
C00L C00F C00T C00X 71.3(3) . . . . ?
C00Q C00F C00T C00X -111.7(2) . . . . ?
C00L C00F C00T C00C -102.0(2) . . . . ?
C00Q C00F C00T C00C 75.0(3) . . . . ?
C00Q C00H C00U C013 0.0(3) . . . . ?
C00Z C00H C00U C013 -175.9(2) . . . . ?
C00C C00T C00X C01A 1.2(3) . . . . ?
C00F C00T C00X C01A -172.06(19) . . . . ?
C00C C00T C00X C018 179.10(19) . . . . ?
C00F C00T C00X C018 5.8(3) . . . . ?
C011 C00G C00Y C017 0.9(3) . . . . ?
C011 C00G C00Y C01W 179.98(19) . . . . ?
C01Y C00K C00Z C01D -1.4(3) . . . . ?
C009 C00K C00Z C01D 175.14(19) . . . . ?
C01Y C00K C00Z C00H 176.90(18) . . . . ?
C009 C00K C00Z C00H -6.6(3) . . . . ?
C00U C00H C00Z C00K 83.8(2) . . . . ?
C00Q C00H C00Z C00K -92.2(2) . . . . ?
C00U C00H C00Z C01D -98.0(2) . . . . ?
C00Q C00H C00Z C01D 86.0(2) . . . . ?
C00Y C00G C011 C019 -0.1(3) . . . . ?
C00Y C00G C011 C00D 178.20(19) . . . . ?
C01K C00D C011 C019 -129.1(2) . . . . ?
C01H C00D C011 C019 106.8(2) . . . . ?
C01K C00D C011 C00G 52.6(3) . . . . ?
C01H C00D C011 C00G -71.4(3) . . . . ?
C00F C00L C013 C00U -0.7(3) . . . . ?
C00H C00U C013 C00L 1.4(3) . . . . ?
C00O C008 C014 C01R -0.2(3) . . . . ?
C00A C008 C014 C01R -172.2(2) . . . . ?
C00O C00E C015 C01R 0.0(3) . . . . ?
C017 C00E C015 C01R 178.3(2) . . . . ?
C005 C007 C016 C00J -0.2(3) . . . . ?
Y001 C007 C016 C00J -62.59(18) . . . . ?
C005 C007 C016 C00N -179.6(2) . . . . ?
Y001 C007 C016 C00N 118.0(2) . . . . ?
C005 C007 C016 Y001 62.37(19) . . . . ?
C01B C00J C016 C007 -1.0(3) . . . . ?
Y001 C00J C016 C007 61.33(18) . . . . ?
C01B C00J C016 C00N 178.4(2) . . . . ?
Y001 C00J C016 C00N -119.3(2) . . . . ?
C01B C00J C016 Y001 -62.34(19) . . . . ?
C01Z C00N C016 C007 -101.5(3) . . . . ?
C01O C00N C016 C007 133.0(2) . . . . ?
C01Z C00N C016 C00J 79.1(3) . . . . ?
C01O C00N C016 C00J -46.4(3) . . . . ?
C01Z C00N C016 Y001 -12.9(3) . . . . ?
C01O C00N C016 Y001 -138.45(19) . . . . ?
C00G C00Y C017 C01F -1.3(3) . . . . ?
C01W C00Y C017 C01F 179.68(18) . . . . ?
C00G C00Y C017 C00E 178.88(18) . . . . ?
C01W C00Y C017 C00E -0.2(3) . . . . ?
C015 C00E C017 C00Y 71.2(3) . . . . ?
C00O C00E C017 C00Y -110.4(2) . . . . ?
C015 C00E C017 C01F -108.6(2) . . . . ?
C00O C00E C017 C01F 69.7(3) . . . . ?
C01A C00X C018 C01N -47.8(3) . . . . ?
C00T C00X C018 C01N 134.3(2) . . . . ?
C01A C00X C018 C01E 74.6(3) . . . . ?
C00T C00X C018 C01E -103.3(2) . . . . ?
C00G C011 C019 C01F -0.3(3) . . . . ?
C00D C011 C019 C01F -178.62(19) . . . . ?
C006 C00S C01A C00X 1.2(3) . . . . ?
C022 C00S C01A C00X -179.9(2) . . . . ?
C00T C00X C01A C00S -2.9(3) . . . . ?
C018 C00X C01A C00S 179.1(2) . . . . ?
C016 C00J C01B C00A 2.7(3) . . . . ?
Y001 C00J C01B C00A -61.01(17) . . . . ?
C016 C00J C01B C01M -171.9(2) . . . . ?
Y001 C00J C01B C01M 124.42(19) . . . . ?
C016 C00J C01B Y001 63.70(19) . . . . ?
C005 C00A C01B C00J -3.2(3) . . . . ?
C008 C00A C01B C00J 171.07(19) . . . . ?
Y001 C00A C01B C00J 64.15(18) . . . . ?
C005 C00A C01B C01M 171.36(19) . . . . ?
C008 C00A C01B C01M -14.4(3) . . . . ?
Y001 C00A C01B C01M -121.32(19) . . . . ?
C005 C00A C01B Y001 -67.32(17) . . . . ?
C008 C00A C01B Y001 106.92(17) . . . . ?
C007 C005 C01C C01V 137.5(2) . . . . ?
C00A C005 C01C C01V -47.4(3) . . . . ?
Y001 C005 C01C C01V 45.1(2) . . . . ?
C007 C005 C01C C01J -96.3(2) . . . . ?
C00A C005 C01C C01J 78.8(3) . . . . ?
Y001 C005 C01C C01J 171.34(15) . . . . ?
C01L C010 C01D C00Z -0.9(3) . . . . ?
C01L C010 C01D C00I 176.32(19) . . . . ?
C00K C00Z C01D C010 2.0(3) . . . . ?
C00H C00Z C01D C010 -176.21(18) . . . . ?
C00K C00Z C01D C00I -175.21(18) . . . . ?
C00H C00Z C01D C00I 6.6(3) . . . . ?
C00M C00I C01D C010 29.5(3) . . . . ?
C00R C00I C01D C010 -93.4(2) . . . . ?
C00M C00I C01D C00Z -153.33(19) . . . . ?
C00R C00I C01D C00Z 83.8(2) . . . . ?
C011 C019 C01F C017 -0.1(3) . . . . ?
C011 C019 C01F C00W 176.31(19) . . . . ?
C00Y C017 C01F C019 0.9(3) . . . . ?
C00E C017 C01F C019 -179.27(18) . . . . ?
C00Y C017 C01F C00W -175.40(19) . . . . ?
C00E C017 C01F C00W 4.4(3) . . . . ?
C01S C00W C01F C019 47.1(3) . . . . ?
C01I C00W C01F C019 -77.4(3) . . . . ?
C01S C00W C01F C017 -136.6(2) . . . . ?
C01I C00W C01F C017 98.9(2) . . . . ?
C01D C010 C01L C01Y -0.9(3) . . . . ?
C01D C010 C01L C012 -179.24(19) . . . . ?
C01G C012 C01L C01Y 161.8(2) . . . . ?
C01Q C012 C01L C01Y -72.1(2) . . . . ?
C01G C012 C01L C010 -19.9(3) . . . . ?
C01Q C012 C01L C010 106.2(2) . . . . ?
C00J C01B C01M C01P -47.7(3) . . . . ?
C00A C01B C01M C01P 137.8(2) . . . . ?
Y001 C01B C01M C01P 49.0(2) . . . . ?
C00J C01B C01M C01U 76.4(3) . . . . ?
C00A C01B C01M C01U -98.1(2) . . . . ?
Y001 C01B C01M C01U 173.07(15) . . . . ?
C00E C015 C01R C014 -0.5(3) . . . . ?
C008 C014 C01R C015 0.7(3) . . . . ?
C00G C00Y C01W C020 -76.1(3) . . . . ?
C017 C00Y C01W C020 102.9(3) . . . . ?
C00G C00Y C01W C01T 47.6(3) . . . . ?
C017 C00Y C01W C01T -133.3(2) . . . . ?
C00Z C00K C01Y C01L -0.5(3) . . . . ?
C009 C00K C01Y C01L -177.0(2) . . . . ?
C010 C01L C01Y C00K 1.6(3) . . . . ?
C012 C01L C01Y C00K -179.98(19) . . . . ?
C01A C00S C022 C025 -113.7(3) . . . . ?
C006 C00S C022 C025 65.3(3) . . . . ?
C01A C00S C022 C01X 9.6(4) . . . . ?
C006 C00S C022 C01X -171.5(2) . . . . ?
